data_2017146
loop_
_publ_author_name
'G\"orbitz, Carl Henrik'
'Rissanen, Kari'
'Valkonen, Arto'
'Husab\/o, \%Asmund'

_publ_section_title
;
 Molecular aggregation in selected crystalline 1:1 complexes of
 hydrophobic <small>D</small>- and <small>L</small>-amino acids. IV.
 The <small>L</small>-phenylalanine series
;
_journal_coeditor_code SK3316
_journal_issue 6
_journal_name_full 'Acta Crystallographica Section C'
_journal_page_first o267
_journal_page_last o272
_journal_paper_doi 10.1107/S0108270109014309
_journal_volume 65
_journal_year 2009
_chemical_formula_iupac 'C9 H11 N O2, C6 H13 N O2'
_chemical_formula_moiety 'C9 H11 N O2, C6 H13 N O2'
_chemical_formula_sum 'C15 H24 N2 O4'
_chemical_formula_weight 296.36
_chemical_name_systematic
;
L-Phenylalanine--D-isoleucine (1/1)
;
_space_group_IT_number 1
_symmetry_cell_setting triclinic
_symmetry_space_group_name_Hall 'P 1'
_symmetry_space_group_name_H-M 'P 1'
_atom_sites_solution_hydrogens geom
_atom_sites_solution_primary direct
_atom_sites_solution_secondary difmap
_audit_creation_method SHELXL-97
_cell_angle_alpha 85.936(3)
_cell_angle_beta 85.343(3)
_cell_angle_gamma 70.424(2)
_cell_formula_units_Z 1
_cell_length_a 5.2317(12)
_cell_length_b 5.4232(12)
_cell_length_c 14.459(3)
_cell_measurement_reflns_used 3065
_cell_measurement_temperature 296(2)
_cell_measurement_theta_max 25.03
_cell_measurement_theta_min 2.83
_cell_volume 384.83(15)
_computing_cell_refinement 'SAINT-Plus (Bruker, 2007)'
_computing_data_collection 'APEX2 (Bruker, 2007)'
_computing_data_reduction 'SAINT-Plus (Bruker, 2007)'
_computing_molecular_graphics 'SHELXTL (Sheldrick, 2008a)'
_computing_publication_material 'SHELXTL (Sheldrick, 2008a)'
_computing_structure_refinement 'SHELXTL (Sheldrick, 2008a)'
_computing_structure_solution 'SHELXTL (Sheldrick, 2008a)'
_diffrn_ambient_temperature 296(2)
_diffrn_detector_area_resol_mean 8.3
_diffrn_measured_fraction_theta_full 0.992
_diffrn_measured_fraction_theta_max 0.992
_diffrn_measurement_device_type 'Bruker APEXII CCD diffractometer'
_diffrn_measurement_method 'Sets of exposures each taken over 0.5\% \w rotation'
_diffrn_radiation_monochromator graphite
_diffrn_radiation_source 'fine-focus sealed tube'
_diffrn_radiation_type MoK\a
_diffrn_radiation_wavelength 0.71073
_diffrn_reflns_av_R_equivalents 0.0283
_diffrn_reflns_av_sigmaI/netI 0.0479
_diffrn_reflns_limit_h_max 6
_diffrn_reflns_limit_h_min -6
_diffrn_reflns_limit_k_max 6
_diffrn_reflns_limit_k_min -6
_diffrn_reflns_limit_l_max 17
_diffrn_reflns_limit_l_min -17
_diffrn_reflns_number 2821
_diffrn_reflns_theta_full 25.03
_diffrn_reflns_theta_max 25.03
_diffrn_reflns_theta_min 2.83
_diffrn_standards_decay_% 0
_diffrn_standards_number 0
_exptl_absorpt_coefficient_mu 0.093
_exptl_absorpt_correction_T_max 0.9972
_exptl_absorpt_correction_T_min 0.7615
_exptl_absorpt_correction_type multi-scan
_exptl_absorpt_process_details '(SADABS; Sheldrick, 2008b)'
_exptl_crystal_colour colourless
_exptl_crystal_density_diffrn 1.279
_exptl_crystal_density_method 'not measured'
_exptl_crystal_description plate
_exptl_crystal_F_000 160
_exptl_crystal_size_max 0.32
_exptl_crystal_size_mid 0.18
_exptl_crystal_size_min 0.03
_refine_diff_density_max 0.167
_refine_diff_density_min -0.159
_refine_ls_extinction_method none
_refine_ls_goodness_of_fit_ref 1.060
_refine_ls_hydrogen_treatment mixed
_refine_ls_matrix_type full
_refine_ls_number_parameters 210
_refine_ls_number_reflns 1359
_refine_ls_number_restraints 9
_refine_ls_restrained_S_all 1.057
_refine_ls_R_factor_all 0.0678
_refine_ls_R_factor_gt 0.0455
_refine_ls_shift/su_max 0.000
_refine_ls_shift/su_mean 0.000
_refine_ls_structure_factor_coef Fsqd
_refine_ls_weighting_details 'calc w=1/[\s^2^(Fo^2^)+(0.0544P)^2^+0.0052P] where P=(Fo^2^+2Fc^2^)/3'
_refine_ls_weighting_scheme calc
_refine_ls_wR_factor_gt 0.0914
_refine_ls_wR_factor_ref 0.0991
_reflns_number_gt 1054
_reflns_number_total 1359
_reflns_threshold_expression >2sigma(I)
_cod_data_source_file sk3316.cif
_cod_data_source_block V
_cod_database_code 2017146
_cod_database_fobs_code 2017146

loop_
_symmetry_equiv_pos_as_xyz
'x, y, z'

loop_
_atom_site_type_symbol
_atom_site_label
_atom_site_fract_x
_atom_site_fract_y
_atom_site_fract_z
_atom_site_U_iso_or_equiv
_atom_site_adp_type
_atom_site_calc_flag
_atom_site_refinement_flags
_atom_site_occupancy
_atom_site_disorder_assembly
_atom_site_disorder_group
O O1A 0.5376(5) -0.0492(5) 0.5393(2) 0.0421(9) Uani d . 1 . .
O O2A 0.0926(5) 0.0988(6) 0.5197(2) 0.0382(8) Uani d . 1 . .
N N1A 0.5316(7) 0.4467(7) 0.5611(3) 0.0314(9) Uani d D 1 . .
H H1A 0.496(9) 0.404(9) 0.622(2) 0.047 Uiso d D 1 . .
H H2A 0.529(10) 0.615(6) 0.552(3) 0.047 Uiso d D 1 . .
H H3A 0.712(6) 0.340(8) 0.546(3) 0.047 Uiso d D 1 . .
C C1A 0.3369(9) 0.4021(8) 0.5000(3) 0.0323(11) Uani d . 1 . .
H H11A 0.1569 0.5330 0.5112 0.039 Uiso calc R 1 . .
C C2A 0.4435(9) 0.4386(9) 0.4000(3) 0.0431(13) Uani d . 1 . .
H H21A 0.4543 0.6140 0.3917 0.052 Uiso calc R 1 . .
H H22A 0.6271 0.3165 0.3918 0.052 Uiso calc R 1 . .
C C3A 0.2821(9) 0.4015(9) 0.3247(3) 0.0449(11) Uani d . 1 . .
C C4A 0.0499(11) 0.5901(14) 0.2978(4) 0.0789(19) Uani d . 1 . .
H H41A -0.0151 0.7472 0.3279 0.095 Uiso calc R 1 . .
C C5A -0.0921(13) 0.5497(17) 0.2251(5) 0.097(2) Uani d . 1 . .
H H51A -0.2523 0.6782 0.2083 0.116 Uiso calc R 1 . .
C C6A 0.0020(14) 0.3276(16) 0.1800(4) 0.085(2) Uani d . 1 . .
H H61A -0.0884 0.3055 0.1301 0.102 Uiso calc R 1 . .
C C7A 0.225(2) 0.1373(17) 0.2061(6) 0.121(3) Uani d . 1 . .
H H71A 0.2872 -0.0195 0.1758 0.146 Uiso calc R 1 . .
C C8A 0.3632(15) 0.1757(13) 0.2794(5) 0.101(2) Uani d . 1 . .
H H81A 0.5170 0.0410 0.2977 0.121 Uiso calc R 1 . .
C C9A 0.3195(8) 0.1261(8) 0.5215(3) 0.0277(10) Uani d . 1 . .
O O1B -0.0869(5) 0.3990(5) 0.7093(2) 0.0371(8) Uani d . 1 . .
O O2B 0.3513(5) 0.2610(6) 0.7389(2) 0.0355(8) Uani d . 1 . .
N N1B -0.1008(7) -0.0869(7) 0.6984(3) 0.0304(9) Uani d D 1 . .
H H1B -0.075(9) -0.043(9) 0.635(2) 0.046 Uiso d D 1 . .
H H2B -0.273(6) 0.019(8) 0.720(3) 0.046 Uiso d D 1 . .
H H3B -0.101(10) -0.256(6) 0.706(3) 0.046 Uiso d D 1 . .
C C1B 0.1225(7) -0.0544(8) 0.7494(3) 0.0255(10) Uani d . 1 . .
H H11B 0.2948 -0.1748 0.7239 0.031 Uiso calc R 1 . .
C C2B 0.0936(8) -0.1298(9) 0.8528(3) 0.0338(10) Uani d . 1 . .
H H21B 0.0230 -0.2766 0.8575 0.041 Uiso calc R 1 . .
C C3B 0.3671(9) -0.2258(10) 0.8952(3) 0.0501(12) Uani d . 1 . .
H H31B 0.4938 -0.3550 0.8556 0.060 Uiso calc R 1 . .
H H32B 0.4343 -0.0796 0.8960 0.060 Uiso calc R 1 . .
C C4B 0.3637(13) -0.3460(13) 0.9926(4) 0.084(2) Uani d . 1 . .
H H41B 0.5466 -0.4210 1.0116 0.127 Uiso calc R 1 . .
H H42B 0.2817 -0.4803 0.9939 0.127 Uiso calc R 1 . .
H H43B 0.2609 -0.2130 1.0343 0.127 Uiso calc R 1 . .
C C5B -0.1114(9) 0.0922(9) 0.9064(3) 0.0453(11) Uani d . 1 . .
H H51B -0.2767 0.1580 0.8746 0.068 Uiso calc R 1 . .
H H52B -0.0376 0.2307 0.9107 0.068 Uiso calc R 1 . .
H H53B -0.1488 0.0274 0.9678 0.068 Uiso calc R 1 . .
C C6B 0.1290(8) 0.2251(9) 0.7304(3) 0.0268(10) Uani d . 1 . .

loop_
_atom_site_aniso_label
_atom_site_aniso_U_11
_atom_site_aniso_U_22
_atom_site_aniso_U_33
_atom_site_aniso_U_12
_atom_site_aniso_U_13
_atom_site_aniso_U_23
O1A 0.0362(18) 0.0201(18) 0.072(2) -0.0120(16) -0.0090(16) 0.0022(16)
O2A 0.0310(17) 0.0360(18) 0.0525(19) -0.0183(15) 0.0000(14) -0.0017(15)
N1A 0.037(2) 0.024(2) 0.037(2) -0.0160(19) -0.0069(17) 0.0036(19)
C1A 0.032(2) 0.029(3) 0.041(3) -0.017(2) -0.008(2) 0.002(2)
C2A 0.053(3) 0.047(3) 0.039(3) -0.030(2) -0.010(2) 0.008(2)
C3A 0.055(3) 0.051(3) 0.036(2) -0.029(2) -0.004(2) 0.006(2)
C4A 0.061(4) 0.095(5) 0.065(4) 0.001(3) -0.016(3) -0.024(4)
C5A 0.065(4) 0.142(7) 0.068(4) -0.007(4) -0.030(3) -0.013(4)
C6A 0.080(4) 0.134(7) 0.060(4) -0.056(5) -0.017(3) -0.007(4)
C7A 0.156(8) 0.104(6) 0.110(6) -0.034(6) -0.063(6) -0.030(5)
C8A 0.134(6) 0.066(4) 0.092(5) -0.005(4) -0.066(5) -0.015(4)
C9A 0.031(2) 0.021(3) 0.032(2) -0.009(2) 0.0037(19) -0.006(2)
O1B 0.0338(19) 0.0224(18) 0.057(2) -0.0098(16) -0.0133(15) 0.0021(15)
O2B 0.0307(17) 0.0350(18) 0.0482(18) -0.0205(15) -0.0036(13) 0.0002(15)
N1B 0.032(2) 0.022(2) 0.041(2) -0.0128(19) -0.0084(18) -0.0009(19)
C1B 0.021(2) 0.022(2) 0.033(2) -0.0058(19) -0.0039(17) -0.004(2)
C2B 0.034(2) 0.031(2) 0.040(3) -0.0162(19) -0.0051(19) 0.0036(19)
C3B 0.050(3) 0.051(3) 0.047(3) -0.013(2) -0.013(2) 0.006(2)
C4B 0.089(4) 0.091(5) 0.049(3) 0.002(4) -0.016(3) 0.011(3)
C5B 0.048(3) 0.045(3) 0.045(3) -0.017(2) 0.001(2) -0.004(2)
C6B 0.029(2) 0.028(3) 0.028(2) -0.016(2) 0.0008(19) -0.004(2)

loop_
_atom_type_symbol
_atom_type_description
_atom_type_scat_dispersion_real
_atom_type_scat_dispersion_imag
_atom_type_scat_source
C C 0.0033 0.0016 'International Tables Vol C Tables 4.2.6.8 and 6.1.1.4'
H H 0.0000 0.0000 'International Tables Vol C Tables 4.2.6.8 and 6.1.1.4'
N N 0.0061 0.0033 'International Tables Vol C Tables 4.2.6.8 and 6.1.1.4'
O O 0.0106 0.0060 'International Tables Vol C Tables 4.2.6.8 and 6.1.1.4'

loop_
_geom_angle_atom_site_label_1
_geom_angle_atom_site_label_2
_geom_angle_atom_site_label_3
_geom_angle_site_symmetry_1
_geom_angle_site_symmetry_3
_geom_angle
_geom_angle_publ_flag
C1A N1A H1A . . 111(3) ?
C1A N1A H2A . . 109(3) ?
H1A N1A H2A . . 112(5) ?
C1A N1A H3A . . 112(3) ?
H1A N1A H3A . . 106(4) ?
H2A N1A H3A . . 107(4) ?
N1A C1A C2A . . 106.3(3) ?
N1A C1A C9A . . 109.6(3) ?
C2A C1A C9A . . 112.5(4) ?
N1A C1A H11A . . 109.5 ?
C2A C1A H11A . . 109.5 ?
C9A C1A H11A . . 109.5 ?
C3A C2A C1A . . 116.6(3) ?
C3A C2A H21A . . 108.1 ?
C1A C2A H21A . . 108.1 ?
C3A C2A H22A . . 108.1 ?
C1A C2A H22A . . 108.1 ?
H21A C2A H22A . . 107.3 ?
C8A C3A C4A . . 116.7(5) ?
C8A C3A C2A . . 120.7(5) ?
C4A C3A C2A . . 122.6(4) ?
C3A C4A C5A . . 120.7(6) ?
C3A C4A H41A . . 119.6 ?
C5A C4A H41A . . 119.6 ?
C6A C5A C4A . . 120.2(6) ?
C6A C5A H51A . . 119.9 ?
C4A C5A H51A . . 119.9 ?
C7A C6A C5A . . 120.4(6) ?
C7A C6A H61A . . 119.8 ?
C5A C6A H61A . . 119.8 ?
C6A C7A C8A . . 119.3(7) ?
C6A C7A H71A . . 120.4 ?
C8A C7A H71A . . 120.4 ?
C3A C8A C7A . . 122.5(6) ?
C3A C8A H81A . . 118.8 ?
C7A C8A H81A . . 118.8 ?
O2A C9A O1A . . 126.5(4) ?
O2A C9A C1A . . 117.7(4) ?
O1A C9A C1A . . 115.8(4) ?
C1B N1B H1B . . 109(3) ?
C1B N1B H2B . . 113(3) ?
H1B N1B H2B . . 108(4) ?
C1B N1B H3B . . 110(3) ?
H1B N1B H3B . . 110(5) ?
H2B N1B H3B . . 106(4) ?
N1B C1B C2B . . 110.8(3) ?
N1B C1B C6B . . 109.2(3) ?
C2B C1B C6B . . 113.6(3) ?
N1B C1B H11B . . 107.7 ?
C2B C1B H11B . . 107.7 ?
C6B C1B H11B . . 107.7 ?
C3B C2B C5B . . 111.9(4) ?
C3B C2B C1B . . 111.1(3) ?
C5B C2B C1B . . 112.1(4) ?
C3B C2B H21B . . 107.1 ?
C5B C2B H21B . . 107.1 ?
C1B C2B H21B . . 107.1 ?
C4B C3B C2B . . 114.5(4) ?
C4B C3B H31B . . 108.6 ?
C2B C3B H31B . . 108.6 ?
C4B C3B H32B . . 108.6 ?
C2B C3B H32B . . 108.6 ?
H31B C3B H32B . . 107.6 ?
C3B C4B H41B . . 109.5 ?
C3B C4B H42B . . 109.5 ?
H41B C4B H42B . . 109.5 ?
C3B C4B H43B . . 109.5 ?
H41B C4B H43B . . 109.5 ?
H42B C4B H43B . . 109.5 ?
C2B C5B H51B . . 109.5 ?
C2B C5B H52B . . 109.5 ?
H51B C5B H52B . . 109.5 ?
C2B C5B H53B . . 109.5 ?
H51B C5B H53B . . 109.5 ?
H52B C5B H53B . . 109.5 ?
O1B C6B O2B . . 125.4(4) ?
O1B C6B C1B . . 117.5(3) ?
O2B C6B C1B . . 117.1(4) ?

loop_
_geom_bond_atom_site_label_1
_geom_bond_atom_site_label_2
_geom_bond_site_symmetry_2
_geom_bond_distance
_geom_bond_publ_flag
O1A C9A . 1.248(5) ?
O2A C9A . 1.247(5) ?
N1A C1A . 1.489(6) ?
N1A H1A . 0.91(3) ?
N1A H2A . 0.91(3) ?
N1A H3A . 0.94(3) ?
C1A C2A . 1.532(6) ?
C1A C9A . 1.538(6) ?
C1A H11A . 0.9800 ?
C2A C3A . 1.494(6) ?
C2A H21A . 0.9700 ?
C2A H22A . 0.9700 ?
C3A C8A . 1.353(8) ?
C3A C4A . 1.364(7) ?
C4A C5A . 1.405(9) ?
C4A H41A . 0.9300 ?
C5A C6A . 1.333(10) ?
C5A H51A . 0.9300 ?
C6A C7A . 1.332(9) ?
C6A H61A . 0.9300 ?
C7A C8A . 1.396(9) ?
C7A H71A . 0.9300 ?
C8A H81A . 0.9300 ?
O1B C6B . 1.249(5) ?
O2B C6B . 1.258(5) ?
N1B C1B . 1.495(5) ?
N1B H1B . 0.94(3) ?
N1B H2B . 0.93(3) ?
N1B H3B . 0.92(3) ?
C1B C2B . 1.531(6) ?
C1B C6B . 1.533(6) ?
C1B H11B . 0.9800 ?
C2B C3B . 1.514(6) ?
C2B C5B . 1.527(6) ?
C2B H21B . 0.9800 ?
C3B C4B . 1.511(7) ?
C3B H31B . 0.9700 ?
C3B H32B . 0.9700 ?
C4B H41B . 0.9600 ?
C4B H42B . 0.9600 ?
C4B H43B . 0.9600 ?
C5B H51B . 0.9600 ?
C5B H52B . 0.9600 ?
C5B H53B . 0.9600 ?

loop_
_geom_hbond_atom_site_label_D
_geom_hbond_atom_site_label_H
_geom_hbond_atom_site_label_A
_geom_hbond_site_symmetry_A
_geom_hbond_distance_DH
_geom_hbond_distance_HA
_geom_hbond_distance_DA
_geom_hbond_angle_DHA
N1A H1A O2B 1 0.91(3) 2.01(3) 2.896(5) 163(4)
N1A H2A O1A 1_565 0.91(3) 1.83(3) 2.740(5) 177(5)
N1A H3A O2A 1_655 0.94(3) 2.01(3) 2.949(5) 177(4)
N1B H1B O2A . 0.94(3) 2.04(3) 2.933(5) 157(4)
N1B H2B O2B 1_455 0.93(3) 1.98(3) 2.895(5) 169(4)
N1B H3B O1B 1_545 0.92(3) 1.84(3) 2.758(5) 174(5)

loop_
_geom_torsion_atom_site_label_1
_geom_torsion_atom_site_label_2
_geom_torsion_atom_site_label_3
_geom_torsion_atom_site_label_4
_geom_torsion_site_symmetry_1
_geom_torsion_site_symmetry_2
_geom_torsion_site_symmetry_3
_geom_torsion_site_symmetry_4
_geom_torsion
_geom_torsion_publ_flag
N1A C1A C2A C3A . . . . 179.5(4) ?
C9A C1A C2A C3A . . . . 59.6(5) ?
C1A C2A C3A C8A . . . . -101.1(6) ?
C1A C2A C3A C4A . . . . 79.4(6) ?
C8A C3A C4A C5A . . . . -1.2(9) ?
C2A C3A C4A C5A . . . . 178.4(6) ?
C3A C4A C5A C6A . . . . -1.4(11) ?
C4A C5A C6A C7A . . . . 3.0(11) ?
C5A C6A C7A C8A . . . . -1.9(13) ?
C4A C3A C8A C7A . . . . 2.3(10) ?
C2A C3A C8A C7A . . . . -177.2(7) ?
C6A C7A C8A C3A . . . . -0.9(13) ?
N1A C1A C9A O2A . . . . 142.1(4) ?
C2A C1A C9A O2A . . . . -99.9(5) ?
N1A C1A C9A O1A . . . . -37.8(5) ?
C2A C1A C9A O1A . . . . 80.2(4) ?
N1B C1B C2B C3B . . . . 152.2(4) ?
C6B C1B C2B C3B . . . . -84.4(4) ?
N1B C1B C2B C5B . . . . -81.7(4) ?
C6B C1B C2B C5B . . . . 41.7(4) ?
C5B C2B C3B C4B . . . . 63.4(6) ?
C1B C2B C3B C4B . . . . -170.4(5) ?
N1B C1B C6B O1B . . . . 25.6(5) ?
C2B C1B C6B O1B . . . . -98.7(4) ?
N1B C1B C6B O2B . . . . -155.5(4) ?
C2B C1B C6B O2B . . . . 80.2(4) ?

loop_
_cod_related_entry_id
_cod_related_entry_database
_cod_related_entry_code
1 ChemSpider 30654163
